data_4077533
loop_
_publ_author_name
'Baar, Cliff R.'
'Jennings, Michael C.'
'Vittal, Jagadese J.'
'Puddephatt, Richard J.'

_publ_section_title
;
 Activation of Imines by Platinum(II) To Give Aminoalkyl
 Complexes:&#x00A0; Scope and Limitations of the Reaction
;
_journal_issue 20
_journal_name_full Organometallics
_journal_page_first 4150
_journal_paper_doi 10.1021/om000401n
_journal_volume 19
_journal_year 2000
_chemical_formula_sum 'C17 H25 Cl3 N4 O Pt'
_chemical_formula_weight 602.85
_chemical_name_systematic
; 
 ? 
;
_space_group_IT_number 14
_symmetry_cell_setting monoclinic
_symmetry_space_group_name_Hall '-P 2ybc'
_symmetry_space_group_name_H-M 'P 1 21/c 1'
_atom_sites_solution_hydrogens geom
_atom_sites_solution_primary direct
_atom_sites_solution_secondary difmap
_audit_creation_method SHELXL-97
_cell_angle_alpha 90.00
_cell_angle_beta 97.890(1)
_cell_angle_gamma 90.00
_cell_formula_units_Z 4
_cell_length_a 9.3415(2)
_cell_length_b 10.5506(2)
_cell_length_c 22.3484(2)
_cell_measurement_reflns_used 6210
_cell_measurement_temperature 293(2)
_cell_measurement_theta_max 25.0
_cell_measurement_theta_min 2.06
_cell_volume 2181.77(7)
_computing_cell_refinement 'Bruker AXS, SAINT'
_computing_data_collection 'Bruker AXS, SMART'
_computing_data_reduction 'Bruker AXS, SAINT'
_computing_molecular_graphics 'Bruker AXS, SHELXTL'
_computing_publication_material 'Bruker AXS, SHELXTL'
_computing_structure_refinement 'SHELXL-97 (Sheldrick, 1997)'
_computing_structure_solution 'SHELXS-97 (Sheldrick, 1990)'
_diffrn_ambient_temperature 293(2)
_diffrn_measured_fraction_theta_full 0.985
_diffrn_measured_fraction_theta_max 0.985
_diffrn_measurement_method '\w scans'
_diffrn_radiation_monochromator graphite
_diffrn_radiation_source 'fine-focus sealed tube'
_diffrn_radiation_type MoK\a
_diffrn_radiation_wavelength 0.71073
_diffrn_reflns_av_R_equivalents 0.0427
_diffrn_reflns_av_sigmaI/netI 0.0571
_diffrn_reflns_limit_h_max 11
_diffrn_reflns_limit_h_min -8
_diffrn_reflns_limit_k_max 13
_diffrn_reflns_limit_k_min -13
_diffrn_reflns_limit_l_max 18
_diffrn_reflns_limit_l_min -27
_diffrn_reflns_number 11813
_diffrn_reflns_theta_full 26.37
_diffrn_reflns_theta_max 26.37
_diffrn_reflns_theta_min 1.84
_exptl_absorpt_coefficient_mu 6.812
_exptl_absorpt_correction_T_max 0.6123
_exptl_absorpt_correction_T_min 0.4791
_exptl_absorpt_correction_type 'sadabs (Sheldrick, 1996)'
_exptl_crystal_colour yellow
_exptl_crystal_density_diffrn 1.835
_exptl_crystal_density_meas ?
_exptl_crystal_density_method 'not measured'
_exptl_crystal_description 'distorted cube'
_exptl_crystal_F_000 1168
_exptl_crystal_size_max 0.12
_exptl_crystal_size_mid 0.1
_exptl_crystal_size_min 0.08
_refine_diff_density_max 0.985
_refine_diff_density_min -0.643
_refine_diff_density_rms 0.153
_refine_ls_extinction_coef 0.00073(10)
_refine_ls_extinction_expression Fc^*^=kFc[1+0.001xFc^2^\l^3^/sin(2\q)]^-1/4^
_refine_ls_extinction_method SHELXL
_refine_ls_goodness_of_fit_ref 1.108
_refine_ls_hydrogen_treatment mixed
_refine_ls_matrix_type full
_refine_ls_number_parameters 245
_refine_ls_number_reflns 4391
_refine_ls_number_restraints 4
_refine_ls_restrained_S_all 1.109
_refine_ls_R_factor_all 0.0663
_refine_ls_R_factor_gt 0.0422
_refine_ls_shift/su_max 0.001
_refine_ls_shift/su_mean 0.000
_refine_ls_structure_factor_coef Fsqd
_refine_ls_weighting_details 'calc w=1/[\s^2^(Fo^2^)+(0.0204P)^2^+8.0461P] where P=(Fo^2^+2Fc^2^)/3'
_refine_ls_weighting_scheme calc
_refine_ls_wR_factor_gt 0.0759
_refine_ls_wR_factor_ref 0.0831
_reflns_number_gt 3408
_reflns_number_total 4391
_reflns_threshold_expression >2sigma(I)
_cod_data_source_file om000401n.cif
_cod_data_source_block complex8a
_cod_depositor_comments
;
The following automatic conversions were performed:

'_exptl_crystal_density_meas' value 'not measured' was changed to '?'
- the value is perceived as not measured.

Automatic conversion script
Id: cif_fix_values 3008 2015-01-20 13:52:24Z robertas 
;
_cod_original_sg_symbol_H-M P2(1)/c
_cod_database_code 4077533

loop_
_symmetry_equiv_pos_as_xyz
'x, y, z'
'-x, y+1/2, -z+1/2'
'-x, -y, -z'
'x, -y-1/2, z-1/2'

loop_
_atom_site_label
_atom_site_type_symbol
_atom_site_fract_x
_atom_site_fract_y
_atom_site_fract_z
_atom_site_U_iso_or_equiv
_atom_site_adp_type
_atom_site_occupancy
_atom_site_symmetry_multiplicity
_atom_site_calc_flag
_atom_site_refinement_flags
Pt1 Pt 0.68409(3) 0.66424(3) 0.301405(13) 0.02782(10) Uani 1 1 d .
Cl1 Cl 0.7160(2) 0.87229(17) 0.25417(9) 0.0405(5) Uani 1 1 d .
Cl2 Cl 0.7212(2) 0.3791(2) 0.08735(10) 0.0471(5) Uani 1 1 d .
Cl3 Cl 0.9829(2) 0.7547(2) 0.13953(11) 0.0596(6) Uani 1 1 d .
C1 C 0.6528(9) 0.4963(7) 0.3459(4) 0.044(2) Uani 1 1 d .
H1A H 0.6119 0.5144 0.3821 0.066 Uiso 1 1 calc R
H1B H 0.7439 0.4541 0.3562 0.066 Uiso 1 1 calc R
H1C H 0.5882 0.4427 0.3201 0.066 Uiso 1 1 calc R
C2 C 0.4625(7) 0.6910(8) 0.2933(4) 0.040(2) Uani 1 1 d .
H2A H 0.4387 0.7335 0.3286 0.060 Uiso 1 1 calc R
H2B H 0.4147 0.6103 0.2893 0.060 Uiso 1 1 calc R
H2C H 0.4314 0.7416 0.2582 0.060 Uiso 1 1 calc R
N1 N 0.7350(6) 0.7540(5) 0.3868(3) 0.0305(14) Uani 1 1 d .
C3 C 0.6467(8) 0.8097(7) 0.4202(4) 0.0392(19) Uani 1 1 d .
H3 H 0.5480 0.8079 0.4068 0.047 Uiso 1 1 calc R
C4 C 0.6947(9) 0.8705(7) 0.4741(4) 0.044(2) Uani 1 1 d .
H4A H 0.6294 0.9085 0.4964 0.053 Uiso 1 1 calc R
C5 C 0.8397(10) 0.8738(8) 0.4939(4) 0.053(2) Uani 1 1 d .
H5 H 0.8749 0.9141 0.5300 0.063 Uiso 1 1 calc R
C6 C 0.9327(9) 0.8163(9) 0.4596(4) 0.054(2) Uani 1 1 d .
H6 H 1.0318 0.8179 0.4722 0.064 Uiso 1 1 calc R
C7 C 0.8783(8) 0.7565(7) 0.4066(3) 0.0389(19) Uani 1 1 d .
C8 C 0.9705(8) 0.6922(7) 0.3684(4) 0.0392(19) Uani 1 1 d .
H8 H 1.0698 0.6879 0.3800 0.047 Uiso 1 1 calc R
N2 N 0.9132(6) 0.6421(6) 0.3192(3) 0.0348(15) Uani 1 1 d .
C9 C 1.0049(8) 0.5775(8) 0.2802(4) 0.046(2) Uani 1 1 d .
H9A H 1.0821 0.5327 0.3050 0.055 Uiso 1 1 calc R
H9B H 1.0484 0.6398 0.2563 0.055 Uiso 1 1 calc R
C10 C 0.9167(8) 0.4848(8) 0.2387(4) 0.045(2) Uani 1 1 d .
H10A H 0.9804 0.4389 0.2155 0.054 Uiso 1 1 calc R
H10B H 0.8722 0.4237 0.2628 0.054 Uiso 1 1 calc R
N3 N 0.8017(6) 0.5492(6) 0.1963(3) 0.0349(14) Uani 1 1 d .
H3A H 0.7860 0.5038 0.1620 0.042 Uiso 1 1 calc R
H3B H 0.8345 0.6259 0.1870 0.042 Uiso 1 1 calc R
C11 C 0.6594(7) 0.5663(7) 0.2203(3) 0.0298(16) Uani 1 1 d .
C12 C 0.5557(8) 0.6211(7) 0.1702(4) 0.0357(18) Uani 1 1 d .
C13 C 0.5884(9) 0.7115(8) 0.1289(4) 0.043(2) Uani 1 1 d .
H13 H 0.6811 0.7448 0.1307 0.051 Uiso 1 1 calc R
C14 C 0.4746(13) 0.7514(9) 0.0835(4) 0.063(3) Uani 1 1 d .
H14 H 0.4929 0.8098 0.0543 0.075 Uiso 1 1 calc R
C15 C 0.3368(12) 0.7028(10) 0.0832(5) 0.067(3) Uani 1 1 d .
H15 H 0.2620 0.7301 0.0544 0.080 Uiso 1 1 calc R
C16 C 0.3113(11) 0.6183(11) 0.1236(5) 0.067(3) Uani 1 1 d .
H16 H 0.2186 0.5859 0.1231 0.080 Uiso 1 1 calc R
N4 N 0.4179(7) 0.5788(6) 0.1650(3) 0.0469(18) Uani 1 1 d .
H4 H 0.3977 0.5223 0.1904 0.056 Uiso 1 1 calc R
O1S O 0.063(2) 1.023(3) -0.0432(12) 0.066(3) Uiso 0.30 1 d PD
C1S C 0.212(2) 1.038(3) -0.0298(19) 0.066(3) Uiso 0.30 1 d PD
O2S O 0.389(2) 0.919(2) -0.0442(10) 0.066(3) Uiso 0.30 1 d PD
C2S C 0.281(3) 0.989(3) -0.0775(15) 0.066(3) Uiso 0.30 1 d PD
O3S O 0.100(4) 1.031(5) -0.0498(18) 0.066(3) Uiso 0.20 1 d PD
C3S C 0.089(5) 0.978(5) 0.0063(18) 0.066(3) Uiso 0.20 1 d PD
O4S O 0.317(4) 0.957(3) -0.0364(15) 0.066(3) Uiso 0.20 1 d PD
C4S C 0.173(4) 1.002(5) -0.040(3) 0.066(3) Uiso 0.20 1 d PD

loop_
_atom_site_aniso_label
_atom_site_aniso_U_11
_atom_site_aniso_U_22
_atom_site_aniso_U_33
_atom_site_aniso_U_23
_atom_site_aniso_U_13
_atom_site_aniso_U_12
Pt1 0.02764(15) 0.02648(15) 0.02948(16) -0.00078(15) 0.00443(10) 0.00016(13)
Cl1 0.0426(11) 0.0312(10) 0.0483(12) 0.0048(8) 0.0087(9) -0.0005(8)
Cl2 0.0456(12) 0.0536(12) 0.0429(12) -0.0039(10) 0.0092(10) -0.0044(9)
Cl3 0.0536(14) 0.0675(16) 0.0588(15) 0.0017(12) 0.0115(12) -0.0093(11)
C1 0.059(5) 0.036(4) 0.037(5) 0.008(4) 0.007(4) -0.007(4)
C2 0.028(4) 0.050(5) 0.043(5) -0.012(4) 0.009(3) -0.002(3)
N1 0.034(3) 0.030(3) 0.028(3) 0.002(3) 0.007(3) 0.000(3)
C3 0.035(4) 0.046(5) 0.037(5) -0.002(4) 0.008(4) -0.002(4)
C4 0.057(5) 0.040(5) 0.038(5) -0.003(4) 0.018(4) 0.000(4)
C5 0.066(6) 0.056(6) 0.034(5) -0.009(4) 0.000(5) -0.002(5)
C6 0.046(5) 0.066(6) 0.044(5) -0.011(5) -0.006(4) -0.002(5)
C7 0.042(5) 0.042(5) 0.031(4) 0.003(4) -0.001(4) -0.003(4)
C8 0.034(4) 0.040(5) 0.044(5) -0.002(4) 0.005(4) 0.003(3)
N2 0.032(3) 0.036(4) 0.038(4) 0.001(3) 0.008(3) 0.004(3)
C9 0.031(4) 0.055(5) 0.050(5) -0.004(4) 0.004(4) 0.015(4)
C10 0.046(5) 0.037(4) 0.049(5) -0.012(4) -0.001(4) 0.016(4)
N3 0.036(3) 0.033(3) 0.035(3) -0.007(3) 0.004(3) 0.007(3)
C11 0.026(4) 0.037(4) 0.026(4) 0.001(3) 0.002(3) 0.007(3)
C12 0.031(4) 0.040(4) 0.037(5) -0.010(4) 0.008(4) 0.001(3)
C13 0.047(5) 0.044(5) 0.038(5) 0.004(4) 0.012(4) 0.010(4)
C14 0.105(9) 0.048(5) 0.037(5) 0.001(4) 0.013(6) 0.025(6)
C15 0.065(7) 0.073(7) 0.055(7) -0.010(6) -0.014(6) 0.023(6)
C16 0.050(6) 0.079(7) 0.064(7) -0.017(6) -0.018(5) 0.017(5)
N4 0.043(4) 0.046(4) 0.050(5) -0.014(4) -0.002(4) 0.002(3)

loop_
_atom_type_symbol
_atom_type_description
_atom_type_scat_dispersion_real
_atom_type_scat_dispersion_imag
_atom_type_scat_source
C C 0.0033 0.0016 'International Tables Vol C Tables 4.2.6.8 and 6.1.1.4'
H H 0.0000 0.0000 'International Tables Vol C Tables 4.2.6.8 and 6.1.1.4'
N N 0.0061 0.0033 'International Tables Vol C Tables 4.2.6.8 and 6.1.1.4'
O O 0.0106 0.0060 'International Tables Vol C Tables 4.2.6.8 and 6.1.1.4'
Cl Cl 0.1484 0.1585 'International Tables Vol C Tables 4.2.6.8 and 6.1.1.4'
Pt Pt -1.7033 8.3905 'International Tables Vol C Tables 4.2.6.8 and 6.1.1.4'

loop_
_geom_angle_atom_site_label_1
_geom_angle_atom_site_label_2
_geom_angle_atom_site_label_3
_geom_angle
_geom_angle_site_symmetry_1
_geom_angle_site_symmetry_3
C11 Pt1 C1 89.3(3) . .
C11 Pt1 C2 90.1(3) . .
C1 Pt1 C2 87.3(3) . .
C11 Pt1 N1 172.9(2) . .
C1 Pt1 N1 88.8(3) . .
C2 Pt1 N1 96.6(3) . .
C11 Pt1 N2 95.6(2) . .
C1 Pt1 N2 91.2(3) . .
C2 Pt1 N2 174.2(3) . .
N1 Pt1 N2 77.7(2) . .
C11 Pt1 Cl1 94.3(2) . .
C1 Pt1 Cl1 176.1(2) . .
C2 Pt1 Cl1 91.1(2) . .
N1 Pt1 Cl1 87.85(16) . .
N2 Pt1 Cl1 90.03(17) . .
C3 N1 C7 118.3(7) . .
C3 N1 Pt1 128.6(5) . .
C7 N1 Pt1 113.1(5) . .
N1 C3 C4 122.9(7) . .
C5 C4 C3 118.8(8) . .
C4 C5 C6 118.8(8) . .
C5 C6 C7 119.6(8) . .
N1 C7 C6 121.5(8) . .
N1 C7 C8 115.9(7) . .
C6 C7 C8 122.6(7) . .
N2 C8 C7 119.2(7) . .
C8 N2 C9 119.7(6) . .
C8 N2 Pt1 114.1(5) . .
C9 N2 Pt1 126.2(5) . .
N2 C9 C10 110.5(6) . .
N3 C10 C9 112.2(6) . .
C10 N3 C11 114.9(6) . .
C12 C11 N3 107.0(6) . .
C12 C11 Pt1 116.5(5) . .
N3 C11 Pt1 111.8(4) . .
N4 C12 C13 117.6(7) . .
N4 C12 C11 116.6(7) . .
C13 C12 C11 125.8(7) . .
C12 C13 C14 117.6(8) . .
C15 C14 C13 119.7(9) . .
C16 C15 C14 120.3(10) . .
C15 C16 N4 120.1(10) . .
C16 N4 C12 124.6(9) . .
C4S O1S C3S 78(4) . .
C4S O1S C1S 21(4) . .
C3S O1S C1S 77(3) . .
C4S O1S C3S 146(5) . 3_575
C3S O1S C3S 69(4) . 3_575
C1S O1S C3S 139(3) . 3_575
C4S C1S O3S 41(6) . .
C4S C1S O4S 88(6) . .
O3S C1S O4S 127(5) . .
C4S C1S O1S 42(5) . .
O3S C1S O1S 12(3) . .
O4S C1S O1S 130(3) . .
C4S C1S C2S 77(8) . .
O3S C1S C2S 100(4) . .
O4S C1S C2S 42(2) . .
O1S C1S C2S 110(3) . .
C4S C1S C3S 59(9) . .
O3S C1S C3S 58(2) . .
O4S C1S C3S 113(3) . .
O1S C1S C3S 46(2) . .
C2S C1S C3S 131(3) . .
O4S O2S C2S 45(3) . .
O4S C2S O2S 36(2) . .
O4S C2S C4S 70(3) . .
O2S C2S C4S 105(3) . .
O4S C2S C1S 64(3) . .
O2S C2S C1S 100(3) . .
C4S C2S C1S 23(3) . .
O4S C2S O3S 89(3) . .
O2S C2S O3S 124(3) . .
C4S C2S O3S 19(3) . .
C1S C2S O3S 33.3(18) . .
C4S O3S C1S 29(6) . .
C4S O3S C3S 76(6) . .
C1S O3S C3S 81(4) . .
C4S O3S C2S 37(6) . .
C1S O3S C2S 46(3) . .
C3S O3S C2S 112(3) . .
O1S C3S O3S 16(2) . .
O1S C3S C4S 46(3) . .
O3S C3S C4S 31(2) . .
O1S C3S C1S 57(2) . .
O3S C3S C1S 41(2) . .
C4S C3S C1S 20(3) . .
O1S C3S C3S 71(3) . 3_575
O3S C3S C3S 86(3) . 3_575
C4S C3S C3S 117(4) . 3_575
C1S C3S C3S 123(4) . 3_575
O1S C3S O1S 111(4) . 3_575
O3S C3S O1S 127(4) . 3_575
C4S C3S O1S 158(4) . 3_575
C1S C3S O1S 157(4) . 3_575
C3S C3S O1S 41(2) 3_575 3_575
O2S O4S C2S 99(4) . .
O2S O4S C1S 168(5) . .
C2S O4S C1S 74(3) . .
O2S O4S C4S 161(5) . .
C2S O4S C4S 68(4) . .
C1S O4S C4S 23(3) . .
C1S C4S O3S 110(10) . .
C1S C4S O1S 117(8) . .
O3S C4S O1S 18(4) . .
C1S C4S C2S 80(7) . .
O3S C4S C2S 125(8) . .
O1S C4S C2S 140(6) . .
C1S C4S C3S 102(10) . .
O3S C4S C3S 73(5) . .
O1S C4S C3S 56(3) . .
C2S C4S C3S 160(5) . .
C1S C4S O4S 69(5) . .
O3S C4S O4S 166(9) . .
O1S C4S O4S 173(6) . .
C2S C4S O4S 41.3(19) . .
C3S C4S O4S 121(5) . .

loop_
_geom_bond_atom_site_label_1
_geom_bond_atom_site_label_2
_geom_bond_distance
_geom_bond_site_symmetry_2
Pt1 C11 2.072(7) .
Pt1 C1 2.072(7) .
Pt1 C2 2.072(7) .
Pt1 N1 2.126(6) .
Pt1 N2 2.135(6) .
Pt1 Cl1 2.4714(18) .
N1 C3 1.323(9) .
N1 C7 1.351(9) .
C3 C4 1.384(11) .
C4 C5 1.367(12) .
C5 C6 1.376(12) .
C6 C7 1.377(11) .
C7 C8 1.460(11) .
C8 N2 1.270(9) .
N2 C9 1.471(9) .
C9 C10 1.512(11) .
C10 N3 1.494(9) .
N3 C11 1.510(8) .
C11 C12 1.493(10) .
C12 N4 1.353(9) .
C12 C13 1.390(11) .
C13 C14 1.428(12) .
C14 C15 1.385(14) .
C15 C16 1.312(14) .
C16 N4 1.331(11) .
O1S C4S 1.04(4) .
O1S C3S 1.20(5) .
O1S C1S 1.388(10) .
O1S C3S 1.74(5) 3_575
C1S C4S 0.56(6) .
C1S O3S 1.08(5) .
C1S O4S 1.33(5) .
C1S C2S 1.42(5) .
C1S C3S 1.62(6) .
O2S O4S 0.82(3) .
O2S C2S 1.384(10) .
C2S O4S 0.99(4) .
C2S C4S 1.40(6) .
C2S O3S 1.92(5) .
O3S C4S 0.75(5) .
O3S C3S 1.390(10) .
C3S C4S 1.41(8) .
C3S C3S 1.71(10) 3_575
C3S O1S 1.74(5) 3_575
O4S C4S 1.418(10) .

loop_
_geom_torsion_atom_site_label_1
_geom_torsion_atom_site_label_2
_geom_torsion_atom_site_label_3
_geom_torsion_atom_site_label_4
_geom_torsion
_geom_torsion_site_symmetry_1
_geom_torsion_site_symmetry_4
C11 Pt1 N1 C3 -163.1(19) . .
C1 Pt1 N1 C3 -88.7(7) . .
C2 Pt1 N1 C3 -1.5(7) . .
N2 Pt1 N1 C3 179.8(7) . .
Cl1 Pt1 N1 C3 89.3(6) . .
C11 Pt1 N1 C7 20(2) . .
C1 Pt1 N1 C7 94.1(5) . .
C2 Pt1 N1 C7 -178.7(5) . .
N2 Pt1 N1 C7 2.7(5) . .
Cl1 Pt1 N1 C7 -87.8(5) . .
C7 N1 C3 C4 0.3(11) . .
Pt1 N1 C3 C4 -176.8(6) . .
N1 C3 C4 C5 0.1(12) . .
C3 C4 C5 C6 -0.1(13) . .
C4 C5 C6 C7 -0.4(14) . .
C3 N1 C7 C6 -0.7(11) . .
Pt1 N1 C7 C6 176.7(6) . .
C3 N1 C7 C8 179.2(7) . .
Pt1 N1 C7 C8 -3.3(8) . .
C5 C6 C7 N1 0.8(13) . .
C5 C6 C7 C8 -179.1(8) . .
N1 C7 C8 N2 2.0(11) . .
C6 C7 C8 N2 -178.0(8) . .
C7 C8 N2 C9 179.7(7) . .
C7 C8 N2 Pt1 0.4(9) . .
C11 Pt1 N2 C8 -179.6(6) . .
C1 Pt1 N2 C8 -90.1(6) . .
C2 Pt1 N2 C8 -15(3) . .
N1 Pt1 N2 C8 -1.6(5) . .
Cl1 Pt1 N2 C8 86.1(5) . .
C11 Pt1 N2 C9 1.2(6) . .
C1 Pt1 N2 C9 90.6(6) . .
C2 Pt1 N2 C9 166(3) . .
N1 Pt1 N2 C9 179.1(6) . .
Cl1 Pt1 N2 C9 -93.1(6) . .
C8 N2 C9 C10 158.3(7) . .
Pt1 N2 C9 C10 -22.5(9) . .
N2 C9 C10 N3 63.0(9) . .
C9 C10 N3 C11 -88.5(8) . .
C10 N3 C11 C12 -175.1(6) . .
C10 N3 C11 Pt1 56.2(7) . .
C1 Pt1 C11 C12 130.2(6) . .
C2 Pt1 C11 C12 42.8(6) . .
N1 Pt1 C11 C12 -155.5(18) . .
N2 Pt1 C11 C12 -138.7(5) . .
Cl1 Pt1 C11 C12 -48.3(5) . .
C1 Pt1 C11 N3 -106.3(5) . .
C2 Pt1 C11 N3 166.3(5) . .
N1 Pt1 C11 N3 -32(2) . .
N2 Pt1 C11 N3 -15.2(5) . .
Cl1 Pt1 C11 N3 75.2(4) . .
N3 C11 C12 N4 141.9(6) . .
Pt1 C11 C12 N4 -92.1(7) . .
N3 C11 C12 C13 -38.3(10) . .
Pt1 C11 C12 C13 87.6(8) . .
N4 C12 C13 C14 -1.0(11) . .
C11 C12 C13 C14 179.3(7) . .
C12 C13 C14 C15 2.0(12) . .
C13 C14 C15 C16 -1.5(15) . .
C14 C15 C16 N4 0.0(15) . .
C15 C16 N4 C12 1.1(14) . .
C13 C12 N4 C16 -0.5(12) . .
C11 C12 N4 C16 179.2(8) . .
C3S O1S C1S C4S 89(14) . .
C3S O1S C1S C4S 123(14) 3_575 .
C4S O1S C1S O3S 77(22) . .
C3S O1S C1S O3S 166(21) . .
C3S O1S C1S O3S -160(21) 3_575 .
C4S O1S C1S O4S -4(11) . .
C3S O1S C1S O4S 85(5) . .
C3S O1S C1S O4S 118(5) 3_575 .
C4S O1S C1S C2S 39(13) . .
C3S O1S C1S C2S 129(4) . .
C3S O1S C1S C2S 162(4) 3_575 .
C4S O1S C1S C3S -89(14) . .
C3S O1S C1S C3S 33(5) 3_575 .
O4S O2S C2S C4S -14(5) . .
O4S O2S C2S C1S 8(4) . .
O4S O2S C2S O3S -16(5) . .
C4S C1S C2S O4S -102(9) . .
O3S C1S C2S O4S -135(5) . .
O1S C1S C2S O4S -128(4) . .
C3S C1S C2S O4S -79(5) . .
C4S C1S C2S O2S -107(8) . .
O3S C1S C2S O2S -141(4) . .
O4S C1S C2S O2S -5(3) . .
O1S C1S C2S O2S -133(3) . .
C3S C1S C2S O2S -84(4) . .
O3S C1S C2S C4S -33(7) . .
O4S C1S C2S C4S 102(9) . .
O1S C1S C2S C4S -26(7) . .
C3S C1S C2S C4S 23(7) . .
C4S C1S C2S O3S 33(7) . .
O4S C1S C2S O3S 135(5) . .
O1S C1S C2S O3S 8(3) . .
C3S C1S C2S O3S 56(3) . .
O4S C1S O3S C4S 19(12) . .
O1S C1S O3S C4S -89(21) . .
C2S C1S O3S C4S 55(13) . .
C3S C1S O3S C4S -77(14) . .
C4S C1S O3S C3S 77(14) . .
O4S C1S O3S C3S 96(5) . .
O1S C1S O3S C3S -11(17) . .
C2S C1S O3S C3S 133(3) . .
C4S C1S O3S C2S -55(13) . .
O4S C1S O3S C2S -37(4) . .
O1S C1S O3S C2S -144(18) . .
C3S C1S O3S C2S -133(3) . .
O4S C2S O3S C4S -3(10) . .
O2S C2S O3S C4S 7(11) . .
C1S C2S O3S C4S -42(10) . .
O4S C2S O3S C1S 39(5) . .
O2S C2S O3S C1S 49(5) . .
C4S C2S O3S C1S 42(10) . .
O4S C2S O3S C3S -12(5) . .
O2S C2S O3S C3S -3(5) . .
C4S C2S O3S C3S -9(9) . .
C1S C2S O3S C3S -52(4) . .
C4S O1S C3S O3S 13(13) . .
C1S O1S C3S O3S -8(12) . .
C3S O1S C3S O3S -165(13) 3_575 .
C1S O1S C3S C4S -21(4) . .
C3S O1S C3S C4S -179(5) 3_575 .
C4S O1S C3S C1S 21(4) . .
C3S O1S C3S C1S -157(4) 3_575 .
C4S O1S C3S C3S 179(5) . 3_575
C1S O1S C3S C3S 157(4) . 3_575
C4S O1S C3S O1S 179(5) . 3_575
C1S O1S C3S O1S 157(4) . 3_575
C3S O1S C3S O1S 0.000(3) 3_575 3_575
C4S O3S C3S O1S -161(18) . .
C1S O3S C3S O1S 170(16) . .
C2S O3S C3S O1S -155(15) . .
C1S O3S C3S C4S -29(6) . .
C2S O3S C3S C4S 6(6) . .
C4S O3S C3S C1S 29(6) . .
C2S O3S C3S C1S 35(3) . .
C4S O3S C3S C3S -175(8) . 3_575
C1S O3S C3S C3S 156(5) . 3_575
C2S O3S C3S C3S -169(4) . 3_575
C4S O3S C3S O1S -178(7) . 3_575
C1S O3S C3S O1S 153(5) . 3_575
C2S O3S C3S O1S -172(3) . 3_575
C4S C1S C3S O1S -52(8) . .
O3S C1S C3S O1S -3(5) . .
O4S C1S C3S O1S -124(4) . .
C2S C1S C3S O1S -78(4) . .
C4S C1S C3S O3S -48(8) . .
O4S C1S C3S O3S -120(5) . .
O1S C1S C3S O3S 3(5) . .
C2S C1S C3S O3S -74(5) . .
O3S C1S C3S C4S 48(8) . .
O4S C1S C3S C4S -72(7) . .
O1S C1S C3S C4S 52(8) . .
C2S C1S C3S C4S -26(7) . .
C4S C1S C3S C3S -78(9) . 3_575
O3S C1S C3S C3S -29(6) . 3_575
O4S C1S C3S C3S -150(5) . 3_575
O1S C1S C3S C3S -26(4) . 3_575
C2S C1S C3S C3S -104(6) . 3_575
C4S C1S C3S O1S -117(11) . 3_575
O3S C1S C3S O1S -69(8) . 3_575
O4S C1S C3S O1S 171(7) . 3_575
O1S C1S C3S O1S -65(8) . 3_575
C2S C1S C3S O1S -143(7) . 3_575
C2S O2S O4S C1S -50(22) . .
C2S O2S O4S C4S 46(14) . .
C4S C2S O4S O2S 165(5) . .
C1S C2S O4S O2S -171(5) . .
O3S C2S O4S O2S 166(4) . .
O2S C2S O4S C1S 171(5) . .
C4S C2S O4S C1S -24(3) . .
O3S C2S O4S C1S -23(2) . .
O2S C2S O4S C4S -165(5) . .
C1S C2S O4S C4S 24(3) . .
O3S C2S O4S C4S 1(3) . .
C4S C1S O4S O2S 124(23) . .
O3S C1S O4S O2S 112(23) . .
O1S C1S O4S O2S 127(22) . .
C2S C1S O4S O2S 52(22) . .
C3S C1S O4S O2S 178(100) . .
C4S C1S O4S C2S 73(10) . .
O3S C1S O4S C2S 60(6) . .
O1S C1S O4S C2S 76(5) . .
C3S C1S O4S C2S 127(4) . .
O3S C1S O4S C4S -12(8) . .
O1S C1S O4S C4S 3(8) . .
C2S C1S O4S C4S -73(10) . .
C3S C1S O4S C4S 54(9) . .
O4S C1S C4S O3S -165(10) . .
O1S C1S C4S O3S 18(4) . .
C2S C1S C4S O3S -124(11) . .
C3S C1S C4S O3S 76(8) . .
O3S C1S C4S O1S -18(4) . .
O4S C1S C4S O1S 177(9) . .
C2S C1S C4S O1S -142(10) . .
C3S C1S C4S O1S 58(7) . .
O3S C1S C4S C2S 124(11) . .
O4S C1S C4S C2S -41(3) . .
O1S C1S C4S C2S 142(10) . .
C3S C1S C4S C2S -160(5) . .
O3S C1S C4S C3S -76(8) . .
O4S C1S C4S C3S 119(4) . .
O1S C1S C4S C3S -58(7) . .
C2S C1S C4S C3S 160(5) . .
O3S C1S C4S O4S 165(10) . .
O1S C1S C4S O4S -177(9) . .
C2S C1S C4S O4S 41(3) . .
C3S C1S C4S O4S -119(4) . .
C3S O3S C4S C1S -97(13) . .
C2S O3S C4S C1S 92(15) . .
C1S O3S C4S O1S 116(19) . .
C3S O3S C4S O1S 19(18) . .
C2S O3S C4S O1S -152(14) . .
C1S O3S C4S C2S -92(15) . .
C3S O3S C4S C2S 171(9) . .
C1S O3S C4S C3S 97(13) . .
C2S O3S C4S C3S -171(9) . .
C1S O3S C4S O4S -84(38) . .
C3S O3S C4S O4S 179(100) . .
C2S O3S C4S O4S 8(31) . .
C3S O1S C4S C1S -86(14) . .
C3S O1S C4S C1S -84(16) 3_575 .
C3S O1S C4S O3S -158(21) . .
C1S O1S C4S O3S -72(21) . .
C3S O1S C4S O3S -155(21) 3_575 .
C3S O1S C4S C2S 165(9) . .
C1S O1S C4S C2S -109(18) . .
C3S O1S C4S C2S 167(6) 3_575 .
C1S O1S C4S C3S 86(14) . .
C3S O1S C4S C3S 2(8) 3_575 .
C3S O1S C4S O4S 66(55) . .
C1S O1S C4S O4S 152(67) . .
C3S O1S C4S O4S 68(56) 3_575 .
O4S C2S C4S C1S 69(8) . .
O2S C2S C4S C1S 78(9) . .
O3S C2S C4S C1S -108(14) . .
O4S C2S C4S O3S 177(11) . .
O2S C2S C4S O3S -174(9) . .
C1S C2S C4S O3S 108(14) . .
O4S C2S C4S O1S -170(9) . .
O2S C2S C4S O1S -161(8) . .
C1S C2S C4S O1S 121(14) . .
O3S C2S C4S O1S 13(7) . .
O4S C2S C4S C3S -29(16) . .
O2S C2S C4S C3S -21(17) . .
C1S C2S C4S C3S -98(19) . .
O3S C2S C4S C3S 154(24) . .
O2S C2S C4S O4S 9(3) . .
C1S C2S C4S O4S -69(8) . .
O3S C2S C4S O4S -177(11) . .
O1S C3S C4S C1S 115(9) . .
O3S C3S C4S C1S 108(11) . .
C3S C3S C4S C1S 113(8) 3_575 .
O1S C3S C4S C1S 112(12) 3_575 .
O1S C3S C4S O3S 7(7) . .
C1S C3S C4S O3S -108(11) . .
C3S C3S C4S O3S 6(9) 3_575 .
O1S C3S C4S O3S 4(14) 3_575 .
O3S C3S C4S O1S -7(7) . .
C1S C3S C4S O1S -115(9) . .
C3S C3S C4S O1S -1(5) 3_575 .
O1S C3S C4S O1S -3(12) 3_575 .
O1S C3S C4S C2S -150(17) . .
O3S C3S C4S C2S -158(21) . .
C1S C3S C4S C2S 95(17) . .
C3S C3S C4S C2S -152(14) 3_575 .
O1S C3S C4S C2S -154(12) 3_575 .
O1S C3S C4S O4S -173(7) . .
O3S C3S C4S O4S -180(11) . .
C1S C3S C4S O4S 73(8) . .
C3S C3S C4S O4S -174(5) 3_575 .
O1S C3S C4S O4S -176(9) 3_575 .
O2S O4S C4S C1S -149(15) . .
C2S O4S C4S C1S -100(10) . .
O2S O4S C4S O3S -60(45) . .
C2S O4S C4S O3S -10(38) . .
C1S O4S C4S O3S 90(39) . .
O2S O4S C4S O1S 57(63) . .
C2S O4S C4S O1S 107(55) . .
C1S O4S C4S O1S -154(63) . .
O2S O4S C4S C2S -50(15) . .
C1S O4S C4S C2S 100(10) . .
O2S O4S C4S C3S 119(15) . .
C2S O4S C4S C3S 169(6) . .
C1S O4S C4S C3S -91(11) . .
